data_2212912
loop_
_publ_author_name
'Mehmet Akkurt'
'Sema \"Ozt\"urk Y\?ild\?ir\?im'
'Oumaima T. Benjelloun'
'Najib Ben Larbi'
'Taibi Ben Hadda'
'Orhan B\"uy\"ukg\"ung\"or'

_publ_section_title
;
 Diethyl 2-[(morpholin-4-yl)(phenyl)methyl]malonate
;
_journal_coeditor_code HG2187
_journal_issue 4
_journal_name_full 'Acta Crystallographica Section E'
_journal_page_first o1656
_journal_page_last o1657
_journal_paper_doi 10.1107/S1600536807010380
_journal_volume 63
_journal_year 2007
_chemical_formula_iupac 'C18 H25 N O5'
_chemical_formula_moiety 'C18 H25 N O5'
_chemical_formula_sum 'C18 H25 N O5'
_chemical_formula_weight 335.39
_chemical_name_systematic
;
Diethyl 2-[morpholin-4-yl(phenyl)methyl]malonate
;
_space_group_IT_number 29
_symmetry_cell_setting orthorhombic
_symmetry_space_group_name_Hall 'P 2c -2ac'
_symmetry_space_group_name_H-M 'P c a 21'
_atom_sites_solution_hydrogens geom
_atom_sites_solution_primary direct
_atom_sites_solution_secondary difmap
_cell_angle_alpha 90
_cell_angle_beta 90
_cell_angle_gamma 90
_cell_formula_units_Z 4
_cell_length_a 9.1421(6)
_cell_length_b 11.5978(7)
_cell_length_c 17.1379(15)
_cell_measurement_reflns_used 12179
_cell_measurement_temperature 296
_cell_measurement_theta_max 27.92
_cell_measurement_theta_min 1.75
_cell_volume 1817.1(2)
_computing_cell_refinement X-AREA
_computing_data_collection 'X-AREA (Stoe & Cie, 2002)'
_computing_data_reduction 'X-RED32 (Stoe & Cie, 2002)'
_computing_molecular_graphics 'ORTEP-3 for Windows (Farrugia, 1997)'
_computing_publication_material 'WinGX (Farrugia, 1999)'
_computing_structure_refinement 'SHELXL97 (Sheldrick, 1997)'
_computing_structure_solution 'SIR97 (Altomare <i>et al.</i>,  1999)'
_diffrn_ambient_temperature 296
_diffrn_detector_area_resol_mean 6.67
_diffrn_measured_fraction_theta_full 0.985
_diffrn_measured_fraction_theta_max 0.985
_diffrn_measurement_device '2-circle goniometer'
_diffrn_measurement_device_type 'Sroe IPDS-II'
_diffrn_measurement_method \w
_diffrn_radiation_monochromator 'plane graphite'
_diffrn_radiation_type 'Mo K\a'
_diffrn_radiation_wavelength 0.71073
_diffrn_reflns_av_R_equivalents 0.0568
_diffrn_reflns_av_sigmaI/netI 0.0311
_diffrn_reflns_limit_h_max 11
_diffrn_reflns_limit_h_min -11
_diffrn_reflns_limit_k_max 15
_diffrn_reflns_limit_k_min -15
_diffrn_reflns_limit_l_max 22
_diffrn_reflns_limit_l_min -22
_diffrn_reflns_number 11536
_diffrn_reflns_reduction_process
;
;
_diffrn_reflns_theta_full 27.90
_diffrn_reflns_theta_max 27.90
_diffrn_reflns_theta_min 2.38
_diffrn_standards_decay_% 0
_diffrn_standards_number 0
_exptl_absorpt_coefficient_mu 0.089
_exptl_absorpt_correction_T_max 0.960
_exptl_absorpt_correction_T_min 0.943
_exptl_absorpt_correction_type integration
_exptl_absorpt_process_details '(X-RED32; Stoe & Cie, 2002)'
_exptl_crystal_colour colourless
_exptl_crystal_density_diffrn 1.226
_exptl_crystal_density_method 'Not Measured'
_exptl_crystal_description prism
_exptl_crystal_F_000 720
_exptl_crystal_size_max 0.660
_exptl_crystal_size_mid 0.553
_exptl_crystal_size_min 0.460
_refine_diff_density_max 0.148
_refine_diff_density_min -0.142
_refine_ls_extinction_coef 0.014(3)
_refine_ls_extinction_expression Fc^*^=kFc[1+0.001xFc^2^\l^3^/sin(2\q)]^-1/4^
_refine_ls_extinction_method SHELXL97
_refine_ls_goodness_of_fit_ref 0.997
_refine_ls_hydrogen_treatment constr
_refine_ls_matrix_type full
_refine_ls_number_parameters 220
_refine_ls_number_reflns 2217
_refine_ls_number_restraints 1
_refine_ls_restrained_S_all 0.997
_refine_ls_R_factor_all 0.0526
_refine_ls_R_factor_gt 0.0408
_refine_ls_shift/su_max 0.000
_refine_ls_shift/su_mean 0.000
_refine_ls_structure_factor_coef Fsqd
_refine_ls_weighting_details 'calc w=1/[\s^2^(Fo^2^)+(0.0742P)^2^]         where P=(Fo^2^+2Fc^2^)/3'
_refine_ls_weighting_scheme calc
_refine_ls_wR_factor_gt 0.1058
_refine_ls_wR_factor_ref 0.1118
_reflns_number_gt 1725
_reflns_number_total 2217
_reflns_threshold_expression I>2\s(I)
_cod_data_source_file hg2187.cif
_cod_data_source_block 3
_cod_database_code 2212912
_cod_database_fobs_code 2212912

loop_
_symmetry_equiv_pos_site_id
_symmetry_equiv_pos_as_xyz
1 x,y,z
2 -x,-y,1/2+z
3 1/2-x,y,1/2+z
4 1/2+x,-y,z

loop_
_atom_site_aniso_label
_atom_site_aniso_U_11
_atom_site_aniso_U_22
_atom_site_aniso_U_33
_atom_site_aniso_U_12
_atom_site_aniso_U_13
_atom_site_aniso_U_23
O1 0.0872(16) 0.1027(18) 0.1010(17) -0.0352(14) -0.0251(14) -0.0124(14)
O2 0.0600(10) 0.0477(9) 0.1035(16) -0.0010(7) -0.0223(11) -0.0001(10)
O3 0.0397(7) 0.0517(8) 0.0809(11) -0.0018(6) -0.0097(7) 0.0055(8)
O4 0.0662(11) 0.0865(13) 0.0583(10) 0.0015(10) 0.0069(9) -0.0052(10)
O5 0.0938(14) 0.0674(12) 0.0759(12) -0.0133(11) 0.0121(12) 0.0156(10)
N1 0.0430(9) 0.0527(10) 0.0562(11) -0.0056(8) -0.0033(8) -0.0036(9)
C1 0.0453(10) 0.0485(11) 0.0502(11) -0.0028(9) -0.0037(9) -0.0037(10)
C2 0.0553(12) 0.0543(13) 0.0589(13) 0.0030(11) -0.0069(10) 0.0041(11)
C3 0.0730(16) 0.0688(16) 0.0604(15) -0.0098(13) -0.0076(13) 0.0156(14)
C4 0.0643(15) 0.0883(18) 0.0524(13) -0.0214(14) 0.0014(13) 0.0071(14)
C5 0.0592(15) 0.091(2) 0.0645(16) 0.0002(14) 0.0147(13) 0.0004(15)
C6 0.0578(14) 0.0596(14) 0.0638(15) 0.0085(10) 0.0094(11) 0.0044(12)
C7 0.0411(10) 0.0430(10) 0.0492(11) 0.0014(8) -0.0022(8) -0.0029(9)
C8 0.0642(15) 0.0542(15) 0.097(2) -0.0048(12) -0.0041(15) -0.0167(14)
C9 0.099(2) 0.0662(18) 0.110(3) -0.0290(18) -0.010(2) -0.0126(18)
C10 0.0542(15) 0.119(3) 0.103(3) -0.0174(16) -0.0171(17) -0.012(2)
C11 0.0484(13) 0.0751(16) 0.0782(18) -0.0005(12) -0.0129(12) -0.0058(15)
C12 0.0420(10) 0.0467(10) 0.0500(11) 0.0002(8) -0.0020(8) -0.0012(9)
C13 0.0421(10) 0.0471(10) 0.0506(11) 0.0024(8) -0.0004(9) 0.0021(10)
C14 0.0397(10) 0.0649(15) 0.0880(19) -0.0077(10) -0.0040(12) -0.0034(14)
C15 0.0569(16) 0.090(2) 0.126(3) 0.0061(15) -0.0317(19) -0.005(2)
C16 0.0466(11) 0.0620(14) 0.0514(12) -0.0073(10) -0.0074(10) 0.0045(11)
C17 0.121(3) 0.104(3) 0.090(3) -0.034(3) 0.023(2) 0.025(2)
C18 0.268(10) 0.121(4) 0.190(7) -0.087(5) 0.122(7) -0.014(4)

loop_
_atom_site_type_symbol
_atom_site_label
_atom_site_fract_x
_atom_site_fract_y
_atom_site_fract_z
_atom_site_U_iso_or_equiv
_atom_site_thermal_displace_type
_atom_site_calc_flag
_atom_site_refinement_flags
_atom_site_occupancy
O O1 0.3201(3) 0.4017(2) 0.86043(18) 0.0970(10) Uani . . 1.000
O O2 -0.2320(2) 0.04845(14) 0.69751(15) 0.0704(7) Uani . . 1.000
O O3 -0.35927(17) 0.20271(15) 0.66132(12) 0.0574(5) Uani . . 1.000
O O4 0.0207(2) 0.18778(19) 0.59299(12) 0.0703(7) Uani . . 1.000
O O5 -0.0268(3) 0.37208(18) 0.61808(14) 0.0790(7) Uani . . 1.000
N N1 0.1050(2) 0.26946(16) 0.78071(12) 0.0506(6) Uani . . 1.000
C C1 -0.0943(2) 0.1489(2) 0.84190(14) 0.0480(6) Uani . . 1.000
C C2 -0.0524(3) 0.0484(2) 0.87891(16) 0.0562(7) Uani . . 1.000
C C3 -0.1225(3) 0.0113(3) 0.94583(16) 0.0674(9) Uani . . 1.000
C C4 -0.2350(3) 0.0755(3) 0.97755(17) 0.0683(9) Uani . . 1.000
C C5 -0.2765(3) 0.1749(3) 0.94189(18) 0.0716(10) Uani . . 1.000
C C6 -0.2079(3) 0.2119(2) 0.87456(16) 0.0604(8) Uani . . 1.000
C C7 -0.0150(2) 0.18708(18) 0.76833(13) 0.0444(6) Uani . . 1.000
C C8 0.0660(3) 0.3738(2) 0.8233(2) 0.0718(10) Uani . . 1.000
C C9 0.1961(4) 0.4530(3) 0.8252(3) 0.0917(13) Uani . . 1.000
C C10 0.3570(4) 0.2994(4) 0.8201(3) 0.0921(15) Uani . . 1.000
C C11 0.2315(3) 0.2157(3) 0.8186(2) 0.0672(9) Uani . . 1.000
C C12 -0.1209(2) 0.23591(19) 0.70670(14) 0.0462(6) Uani . . 1.000
C C13 -0.2409(2) 0.15011(18) 0.68853(14) 0.0466(6) Uani . . 1.000
C C14 -0.4849(2) 0.1285(2) 0.64470(19) 0.0642(9) Uani . . 1.000
C C15 -0.5899(4) 0.1966(3) 0.5970(3) 0.0910(13) Uani . . 1.000
C C16 -0.0339(3) 0.2606(2) 0.63254(15) 0.0533(7) Uani . . 1.000
C C17 0.0616(6) 0.4049(4) 0.5505(3) 0.1050(17) Uani . . 1.000
C C18 0.1087(10) 0.5149(5) 0.5565(5) 0.193(4) Uani . . 1.000
H H2 0.02420 0.00500 0.85850 0.0670 Uiso calc R 1.000
H H3 -0.09380 -0.05720 0.96960 0.0810 Uiso calc R 1.000
H H4 -0.28190 0.05100 1.02280 0.0820 Uiso calc R 1.000
H H5 -0.35210 0.21860 0.96310 0.0860 Uiso calc R 1.000
H H6 -0.23820 0.28000 0.85080 0.0720 Uiso calc R 1.000
H H7 0.02880 0.11770 0.74560 0.0530 Uiso calc R 1.000
H H8A 0.03680 0.35430 0.87610 0.0860 Uiso calc R 1.000
H H8B -0.01560 0.41180 0.79790 0.0860 Uiso calc R 1.000
H H9A 0.22060 0.47530 0.77220 0.1100 Uiso calc R 1.000
H H9B 0.17050 0.52230 0.85370 0.1100 Uiso calc R 1.000
H H10A 0.44030 0.26350 0.84530 0.1100 Uiso calc R 1.000
H H10B 0.38480 0.31830 0.76710 0.1100 Uiso calc R 1.000
H H11A 0.25960 0.14680 0.79030 0.0810 Uiso calc R 1.000
H H11B 0.20600 0.19360 0.87150 0.0810 Uiso calc R 1.000
H H12 -0.16430 0.30770 0.72610 0.0550 Uiso calc R 1.000
H H14A -0.53080 0.10410 0.69300 0.0770 Uiso calc R 1.000
H H14B -0.45370 0.06050 0.61630 0.0770 Uiso calc R 1.000
H H15A -0.61230 0.26750 0.62330 0.1360 Uiso calc R 1.000
H H15B -0.67810 0.15300 0.58970 0.1360 Uiso calc R 1.000
H H15C -0.54710 0.21330 0.54710 0.1360 Uiso calc R 1.000
H H17A 0.14520 0.35370 0.54650 0.1260 Uiso calc R 1.000
H H17B 0.00380 0.39650 0.50330 0.1260 Uiso calc R 1.000
H H18A 0.14310 0.52860 0.60860 0.2890 Uiso calc R 1.000
H H18B 0.02940 0.56650 0.54510 0.2890 Uiso calc R 1.000
H H18C 0.18690 0.52760 0.52020 0.2890 Uiso calc R 1.000

loop_
_atom_type_symbol
_atom_type_description
_atom_type_scat_dispersion_real
_atom_type_scat_dispersion_imag
_atom_type_scat_source
O O 0.0106 0.0060 'International Tables Vol C Tables 4.2.6.8 and 6.1.1.4'
N N 0.0061 0.0033 'International Tables Vol C Tables 4.2.6.8 and 6.1.1.4'
H H 0.0000 0.0000 'International Tables Vol C Tables 4.2.6.8 and 6.1.1.4'
C C 0.0033 0.0016 'International Tables Vol C Tables 4.2.6.8 and 6.1.1.4'

loop_
_exptl_crystal_face_index_h
_exptl_crystal_face_index_k
_exptl_crystal_face_index_l
_exptl_crystal_face_perp_dist
5 2 2 0.3250
-6 4 -1 0.2640
0 0 -1 0.2150
0 -3 4 0.1290
-4 -3 -5 0.3640
0 4 1 0.2570
2 -3 -2 0.3850
0 -4 -1 0.2650
-3 4 3 0.2510
-2 -1 1 0.3250
5 1 -3 0.3820
1 6 5 0.2600
-2 2 5 0.2820
3 5 0 0.3480
1 3 9 0.2850
-1 0 6 0.2470
0 -3 7 0.1560
0 -2 1 0.1930
3 -7 5 0.2480
5 -6 -1 0.3540

loop_
_geom_angle_atom_site_label_1
_geom_angle_atom_site_label_2
_geom_angle_atom_site_label_3
_geom_angle
_geom_angle_publ_flag
C9 O1 C10 109.6(3) no
C13 O3 C14 115.99(18) no
C16 O5 C17 115.6(3) no
C7 N1 C8 115.42(18) no
C7 N1 C11 112.11(19) no
C8 N1 C11 108.9(2) no
C2 C1 C6 117.8(2) no
C2 C1 C7 119.6(2) no
C6 C1 C7 122.6(2) no
C1 C2 C3 121.0(2) no
C2 C3 C4 120.3(3) no
C3 C4 C5 119.2(3) no
C4 C5 C6 120.8(3) no
C1 C6 C5 120.9(2) no
N1 C7 C1 115.18(18) no
N1 C7 C12 109.21(17) no
C1 C7 C12 112.08(16) no
N1 C8 C9 108.9(2) no
O1 C9 C8 112.7(3) no
O1 C10 C11 111.6(3) no
N1 C11 C10 109.6(3) no
C7 C12 C13 110.79(18) no
C7 C12 C16 108.20(17) no
C13 C12 C16 109.25(19) no
O2 C13 O3 123.8(2) no
O2 C13 C12 125.06(19) no
O3 C13 C12 111.17(18) no
O3 C14 C15 107.5(2) no
O4 C16 O5 124.6(3) no
O4 C16 C12 124.0(2) no
O5 C16 C12 111.5(2) no
O5 C17 C18 111.2(5) no
C1 C2 H2 120.00 no
C3 C2 H2 119.00 no
C2 C3 H3 120.00 no
C4 C3 H3 120.00 no
C3 C4 H4 120.00 no
C5 C4 H4 120.00 no
C4 C5 H5 120.00 no
C6 C5 H5 120.00 no
C1 C6 H6 120.00 no
C5 C6 H6 120.00 no
N1 C7 H7 107.00 no
C1 C7 H7 107.00 no
C12 C7 H7 107.00 no
N1 C8 H8A 110.00 no
N1 C8 H8B 110.00 no
C9 C8 H8A 110.00 no
C9 C8 H8B 110.00 no
H8A C8 H8B 108.00 no
O1 C9 H9A 109.00 no
O1 C9 H9B 109.00 no
C8 C9 H9A 109.00 no
C8 C9 H9B 109.00 no
H9A C9 H9B 108.00 no
O1 C10 H10A 109.00 no
O1 C10 H10B 109.00 no
C11 C10 H10A 109.00 no
C11 C10 H10B 109.00 no
H10A C10 H10B 108.00 no
N1 C11 H11A 110.00 no
N1 C11 H11B 110.00 no
C10 C11 H11A 110.00 no
C10 C11 H11B 110.00 no
H11A C11 H11B 108.00 no
C7 C12 H12 110.00 no
C13 C12 H12 110.00 no
C16 C12 H12 110.00 no
O3 C14 H14A 110.00 no
O3 C14 H14B 110.00 no
C15 C14 H14A 110.00 no
C15 C14 H14B 110.00 no
H14A C14 H14B 109.00 no
C14 C15 H15A 110.00 no
C14 C15 H15B 110.00 no
C14 C15 H15C 109.00 no
H15A C15 H15B 109.00 no
H15A C15 H15C 109.00 no
H15B C15 H15C 109.00 no
O5 C17 H17A 109.00 no
O5 C17 H17B 109.00 no
C18 C17 H17A 109.00 no
C18 C17 H17B 109.00 no
H17A C17 H17B 108.00 no
C17 C18 H18A 109.00 no
C17 C18 H18B 109.00 no
C17 C18 H18C 109.00 no
H18A C18 H18B 109.00 no
H18A C18 H18C 109.00 no
H18B C18 H18C 110.00 no

loop_
_geom_bond_atom_site_label_1
_geom_bond_atom_site_label_2
_geom_bond_distance
_geom_bond_publ_flag
O1 C9 1.416(5) no
O1 C10 1.414(5) no
O2 C13 1.192(3) no
O3 C13 1.327(3) no
O3 C14 1.463(3) no
O4 C16 1.192(3) no
O5 C16 1.318(3) no
O5 C17 1.463(6) no
N1 C7 1.470(3) no
N1 C8 1.458(3) no
N1 C11 1.466(4) no
C1 C2 1.381(3) no
C1 C6 1.388(3) no
C1 C7 1.520(3) no
C2 C3 1.382(4) no
C3 C4 1.381(4) no
C4 C5 1.359(5) no
C5 C6 1.382(4) no
C7 C12 1.541(3) no
C8 C9 1.503(4) no
C10 C11 1.503(5) no
C12 C13 1.514(3) no
C12 C16 1.526(3) no
C14 C15 1.488(5) no
C17 C18 1.350(8) no
C2 H2 0.9300 no
C3 H3 0.9300 no
C4 H4 0.9300 no
C5 H5 0.9300 no
C6 H6 0.9300 no
C7 H7 0.9800 no
C8 H8A 0.9700 no
C8 H8B 0.9700 no
C9 H9A 0.9700 no
C9 H9B 0.9700 no
C10 H10A 0.9700 no
C10 H10B 0.9700 no
C11 H11A 0.9700 no
C11 H11B 0.9700 no
C12 H12 0.9800 no
C14 H14A 0.9700 no
C14 H14B 0.9700 no
C15 H15A 0.9600 no
C15 H15B 0.9600 no
C15 H15C 0.9600 no
C17 H17A 0.9700 no
C17 H17B 0.9700 no
C18 H18A 0.9600 no
C18 H18B 0.9600 no
C18 H18C 0.9600 no

loop_
_geom_contact_atom_site_label_1
_geom_contact_atom_site_label_2
_geom_contact_distance
_geom_contact_site_symmetry_2
_geom_contact_publ_flag
O1 N1 2.844(3) . no
O2 C1 3.011(3) . no
O2 C14 3.183(3) 4_555 no
O5 N1 3.261(3) . no
O1 H8B 2.8400 4_565 no
O2 H14A 2.8100 . no
O2 H14B 2.4600 . no
O2 H11A 2.7700 4_455 no
O2 H14A 2.5500 4_555 no
O2 H7 2.6500 . no
O4 H15B 2.7800 1_655 no
O4 H17A 2.3700 . no
O4 H17B 2.8700 . no
O4 H3 2.6900 2_554 no
O4 H5 2.7300 3_454 no
O4 H14B 2.9200 4_555 no
O4 H7 2.7400 . no
N1 O1 2.844(3) . no
N1 O5 3.261(3) . no
C1 O2 3.011(3) . no
C2 C11 3.401(4) . no
C4 C14 3.553(4) 3_455 no
C6 C8 3.251(4) . no
C6 C13 3.282(4) . no
C8 C6 3.251(4) . no
C11 C2 3.401(4) . no
C13 C6 3.282(4) . no
C14 O2 3.183(3) 4_455 no
C14 C4 3.553(4) 3_454 no
C1 H11B 2.8400 . no
C1 H8A 2.7300 . no
C2 H11B 2.9000 . no
C3 H14B 3.0600 3_455 no
C4 H14B 2.9400 3_455 no
C6 H8A 2.7800 . no
C6 H12 2.8000 . no
C8 H6 3.0200 . no
C8 H12 2.7900 . no
C12 H6 2.7400 . no
C12 H8B 2.7400 . no
C13 H4 3.0700 3_454 no
C15 H18B 3.0900 4_465 no
H2 H7 2.3400 . no
H3 O4 2.6900 2_555 no
H4 C13 3.0700 3_455 no
H5 O4 2.7300 3_455 no
H5 H17B 2.5800 3_455 no
H6 C8 3.0200 . no
H6 C12 2.7400 . no
H6 H12 2.2600 . no
H6 H9B 2.4400 4_465 no
H7 O2 2.6500 . no
H7 O4 2.7400 . no
H7 H2 2.3400 . no
H7 H11A 2.2700 . no
H8A C1 2.7300 . no
H8A C6 2.7800 . no
H8A H11B 2.4200 . no
H8B C12 2.7400 . no
H8B H12 2.2000 . no
H8B O1 2.8400 4_465 no
H9A H10B 2.3600 . no
H9B H6 2.4400 4_565 no
H10B H9A 2.3600 . no
H10B H15A 2.5300 1_655 no
H11A H7 2.2700 . no
H11A H14A 2.5900 1_655 no
H11A O2 2.7700 4_555 no
H11B C1 2.8400 . no
H11B C2 2.9000 . no
H11B H8A 2.4200 . no
H12 C6 2.8000 . no
H12 C8 2.7900 . no
H12 H6 2.2600 . no
H12 H8B 2.2000 . no
H14A O2 2.8100 . no
H14A H11A 2.5900 1_455 no
H14A O2 2.5500 4_455 no
H14B O2 2.4600 . no
H14B C3 3.0600 3_454 no
H14B C4 2.9400 3_454 no
H14B O4 2.9200 4_455 no
H15A H10B 2.5300 1_455 no
H15B O4 2.7800 1_455 no
H17A O4 2.3700 . no
H17B O4 2.8700 . no
H17B H5 2.5800 3_454 no
H18B C15 3.0900 4_565 no

loop_
_geom_hbond_atom_site_label_D
_geom_hbond_atom_site_label_H
_geom_hbond_atom_site_label_A
_geom_hbond_site_symmetry_A
_geom_hbond_distance_DH
_geom_hbond_distance_HA
_geom_hbond_distance_DA
_geom_hbond_angle_DHA
_geom_hbond_publ_flag
C14 H14A O2 4_455 0.97 2.55 3.183(3) 123 yes

loop_
_geom_torsion_atom_site_label_1
_geom_torsion_atom_site_label_2
_geom_torsion_atom_site_label_3
_geom_torsion_atom_site_label_4
_geom_torsion
_geom_torsion_publ_flag
C10 O1 C9 C8 57.7(5) no
C9 O1 C10 C11 -57.5(4) no
C13 O3 C14 C15 -165.9(3) no
C14 O3 C13 C12 -177.6(2) no
C14 O3 C13 O2 2.1(4) no
C17 O5 C16 C12 176.6(3) no
C16 O5 C17 C18 -156.6(5) no
C17 O5 C16 O4 -3.3(5) no
C7 N1 C11 C10 172.6(3) no
C8 N1 C7 C12 72.5(3) no
C11 N1 C7 C12 -162.0(2) no
C7 N1 C8 C9 -175.3(3) no
C8 N1 C7 C1 -54.7(3) no
C11 N1 C7 C1 70.8(2) no
C11 N1 C8 C9 57.6(3) no
C8 N1 C11 C10 -58.4(3) no
C7 C1 C2 C3 -179.9(2) no
C2 C1 C6 C5 0.0(4) no
C2 C1 C7 N1 -94.7(3) no
C6 C1 C7 N1 84.7(3) no
C7 C1 C6 C5 -179.4(2) no
C6 C1 C2 C3 0.7(4) no
C2 C1 C7 C12 139.6(2) no
C6 C1 C7 C12 -41.0(3) no
C1 C2 C3 C4 -0.9(4) no
C2 C3 C4 C5 0.5(4) no
C3 C4 C5 C6 0.2(5) no
C4 C5 C6 C1 -0.4(4) no
N1 C7 C12 C13 176.38(17) no
C1 C7 C12 C16 -174.50(18) no
N1 C7 C12 C16 56.6(2) no
C1 C7 C12 C13 -54.8(2) no
N1 C8 C9 O1 -58.4(4) no
O1 C10 C11 N1 58.9(4) no
C7 C12 C13 O2 -24.1(3) no
C13 C12 C16 O5 126.4(2) no
C7 C12 C13 O3 155.65(19) no
C16 C12 C13 O2 95.1(3) no
C16 C12 C13 O3 -85.2(2) no
C7 C12 C16 O4 67.0(3) no
C7 C12 C16 O5 -112.9(2) no
C13 C12 C16 O4 -53.7(3) no
